data_7232362
loop_
_publ_author_name
'Henkelis, Susan Elizabeth'
'Vornholt, Simon Maximilian'
'Cordes, David Bradford'
'Slawin, Alexandra'
'Wheatley, Paul Stewart S.'
'Morris, Russell'

_publ_section_title
;
 A single crystal study of CPO-27 and UTSA-74 for nitric oxide storage and
 release
;
_journal_name_full CrystEngComm
_journal_paper_doi 10.1039/C9CE00098D
_journal_year 2019
_chemical_formula_moiety 'C8 H4 O7 Zn2'
_chemical_formula_sum 'C8 H4 O7 Zn2'
_chemical_formula_weight 342.85
_chemical_properties_physical Moisture-sensitive
_space_group_crystal_system trigonal
_space_group_IT_number 161
_space_group_name_Hall 'R 3 -2"c'
_space_group_name_H-M_alt 'R 3 c'
_symmetry_space_group_name_Hall 'R 3 -2"c'
_symmetry_space_group_name_H-M 'R 3 c :H'
_atom_sites_solution_hydrogens mixed
_audit_creation_date 2018-07-05
_audit_creation_method
; 
Olex2 1.2 
(compiled 2018.05.29 svn.r3508 for OlexSys, GUI svn.r5506) 
;
_audit_update_record
;
2018-08-23 deposited with the CCDC.
2019-02-11 downloaded from the CCDC.
;
_cell_angle_alpha 90
_cell_angle_beta 90
_cell_angle_gamma 120
_cell_formula_units_Z 18
_cell_length_a 22.931(8)
_cell_length_b 22.931(8)
_cell_length_c 15.931(6)
_cell_measurement_reflns_used 4082
_cell_measurement_temperature 93(2)
_cell_measurement_theta_max 27.2
_cell_measurement_theta_min 1.8
_cell_volume 7255(5)
_computing_cell_refinement
; 
Rigaku CrystalClear-SM Expert 2.1 b45 
;
_computing_data_collection
; 
Rigaku CrystalClear-SM Expert 2.1 b45 
;
_computing_data_reduction
; 
Rigaku CrystalClear-SM Expert 2.1 b45 
;
_computing_molecular_graphics 'Olex2 (Dolomanov et al., 2009)'
_computing_publication_material 'Olex2 (Dolomanov et al., 2009)'
_computing_structure_refinement 'ShelXL (Sheldrick, 2015)'
_computing_structure_solution 'SHELXT 2014/5 (Sheldrick, 2014)'
_diffrn_ambient_temperature 93.15
_diffrn_detector_area_resol_mean 5.8140
_diffrn_measured_fraction_theta_full 0.999
_diffrn_measured_fraction_theta_max 0.999
_diffrn_measurement_device_type
; 
Rigaku CrystalClear-SM Expert 2.1 b45 
;
_diffrn_measurement_method 'profile data from \w-scans'
_diffrn_radiation_type MoK\a
_diffrn_radiation_wavelength 0.71075
_diffrn_reflns_av_R_equivalents 0.0458
_diffrn_reflns_av_unetI/netI 0.0331
_diffrn_reflns_Laue_measured_fraction_full 0.999
_diffrn_reflns_Laue_measured_fraction_max 0.999
_diffrn_reflns_limit_h_max 27
_diffrn_reflns_limit_h_min -27
_diffrn_reflns_limit_k_max 26
_diffrn_reflns_limit_k_min -27
_diffrn_reflns_limit_l_max 19
_diffrn_reflns_limit_l_min -18
_diffrn_reflns_number 14776
_diffrn_reflns_point_group_measured_fraction_full 0.999
_diffrn_reflns_point_group_measured_fraction_max 0.998
_diffrn_reflns_theta_full 25.242
_diffrn_reflns_theta_max 25.267
_diffrn_reflns_theta_min 2.755
_diffrn_source 'Rotating Anode'
_exptl_absorpt_coefficient_mu 2.988
_exptl_absorpt_correction_T_max 1.000
_exptl_absorpt_correction_T_min 0.857
_exptl_absorpt_correction_type multi-scan
_exptl_absorpt_process_details 'REQAB (Rigaku, 1998)'
_exptl_crystal_colour Yellow
_exptl_crystal_density_diffrn 1.413
_exptl_crystal_description Prism
_exptl_crystal_F_000 3024
_exptl_crystal_size_max 0.1
_exptl_crystal_size_mid 0.05
_exptl_crystal_size_min 0.05
_refine_diff_density_max 0.966
_refine_diff_density_min -0.545
_refine_diff_density_rms 0.158
_refine_ls_abs_structure_details
; 
 Flack x determined using 1303 quotients [(I+)-(I-)]/[(I+)+(I-)] 
 (Parsons, Flack and Wagner, Acta Cryst. B69 (2013) 249-259). 
;
_refine_ls_abs_structure_Flack 0.278(9)
_refine_ls_extinction_method none
_refine_ls_goodness_of_fit_ref 1.181
_refine_ls_hydrogen_treatment constr
_refine_ls_matrix_type full
_refine_ls_number_parameters 169
_refine_ls_number_reflns 2934
_refine_ls_number_restraints 9
_refine_ls_restrained_S_all 1.191
_refine_ls_R_factor_all 0.0456
_refine_ls_R_factor_gt 0.0426
_refine_ls_shift/su_max 0.000
_refine_ls_shift/su_mean 0.000
_refine_ls_structure_factor_coef Fsqd
_refine_ls_weighting_details 'w=1/[\s^2^(Fo^2^)+(0.0858P)^2^+31.6551P] where P=(Fo^2^+2Fc^2^)/3'
_refine_ls_weighting_scheme calc
_refine_ls_wR_factor_gt 0.1360
_refine_ls_wR_factor_ref 0.1386
_reflns_Friedel_coverage 0.991
_reflns_Friedel_fraction_full 0.999
_reflns_Friedel_fraction_max 0.998
_reflns_number_gt 2771
_reflns_number_total 2934
_reflns_threshold_expression 'I > 2\s(I)'
_cod_data_source_file c9ce00098d2.cif
_cod_data_source_block UTSA-74
_cod_depositor_comments
;
The following automatic conversions were performed:

'_exptl_absorpt_correction_type' value 'Multi-scan' changed to
'multi-scan' according to
/home/data/users/saulius/crontab/automatic-downloads/rss-feeds/RSC/lib/dictionaries/cif_core.dic
dictionary named 'cif_core.dic' version 2.4.2 from 2011-04-26.

Automatic conversion script
Id: cif_fix_values 4973 2017-02-22 13:04:09Z antanas 
;
_cod_original_cell_volume 7255(6)
_cod_database_code 7232362
_shelx_shelxl_version_number 2018/3
_shelx_space_group_comment
; 
The symmetry employed for this shelxl refinement is uniquely defined 
by the following loop, which should always be used as a source of 
symmetry information in preference to the above space-group names. 
They are only intended as comments. 
;
_shelx_estimated_absorpt_t_max 0.865
_shelx_estimated_absorpt_t_min 0.754
_olex2_submission_special_instructions 'No special instructions were received'

loop_
_space_group_symop_operation_xyz
'x, y, z'
'-y, x-y, z'
'-x+y, -x, z'
'-x+y, y, z+1/2'
'x, x-y, z+1/2'
'-y, -x, z+1/2'
'x+2/3, y+1/3, z+1/3'
'-y+2/3, x-y+1/3, z+1/3'
'-x+y+2/3, -x+1/3, z+1/3'
'-x+y+2/3, y+1/3, z+5/6'
'x+2/3, x-y+1/3, z+5/6'
'-y+2/3, -x+1/3, z+5/6'
'x+1/3, y+2/3, z+2/3'
'-y+1/3, x-y+2/3, z+2/3'
'-x+y+1/3, -x+2/3, z+2/3'
'-x+y+1/3, y+2/3, z+7/6'
'x+1/3, x-y+2/3, z+7/6'
'-y+1/3, -x+2/3, z+7/6'

loop_
_atom_site_label
_atom_site_type_symbol
_atom_site_fract_x
_atom_site_fract_y
_atom_site_fract_z
_atom_site_U_iso_or_equiv
_atom_site_adp_type
_atom_site_occupancy
_atom_site_site_symmetry_order
_atom_site_calc_flag
_atom_site_refinement_flags_posn
_atom_site_refinement_flags_adp
_atom_site_refinement_flags_occupancy
_atom_site_disorder_assembly
_atom_site_disorder_group
Zn1 Zn 0.42507(5) 0.43199(5) 0.10721(6) 0.0186(3) Uani 1 1 d . . . . .
Zn2 Zn 0.54167(8) 0.57858(9) 0.11766(8) 0.0214(6) Uani 0.789(8) 1 d . . P A 1
O1 O 0.4787(4) 0.5078(3) 0.0311(4) 0.0269(16) Uani 1 1 d . . . . .
O3 O 0.5937(3) 0.6855(3) -0.0978(4) 0.0235(15) Uani 1 1 d . . . . .
O7 O 0.4104(4) 0.3306(3) -0.1904(4) 0.0246(15) Uani 1 1 d . . . . .
O4 O 0.5088(4) 0.5068(4) -0.3130(4) 0.0318(18) Uani 1 1 d . . . . .
O2 O 0.5939(4) 0.6382(4) 0.0224(4) 0.0294(16) Uani 1 1 d . . . . .
O0AA O 0.3977(4) 0.3790(4) -0.3042(4) 0.0309(17) Uani 1 1 d . . . . .
C6 C 0.4592(5) 0.4480(5) -0.1855(6) 0.025(2) Uani 1 1 d . . . . .
C7 C 0.4204(5) 0.3815(5) -0.2308(5) 0.023(2) Uani 1 1 d . . . . .
C5 C 0.4525(6) 0.4492(5) -0.0992(6) 0.026(2) Uani 1 1 d . . . . .
H5 H 0.423191 0.408360 -0.070877 0.031 Uiso 1 1 calc R . . . .
O8 O 0.4937(6) 0.6273(6) 0.1580(7) 0.059(3) Uani 0.789(8) 1 d D . P A 1
H8A H 0.508528 0.665212 0.202645 0.088 Uiso 0.789(8) 1 d DGR . P A 1
H8B H 0.447416 0.621318 0.139635 0.088 Uiso 0.789(8) 1 d DGR . P A 1
C0AA C 0.4872(5) 0.5079(5) -0.0526(5) 0.021(2) Uani 1 1 d . . . . .
C3 C 0.5314(5) 0.5668(5) -0.0957(6) 0.026(2) Uani 1 1 d . . . . .
C4 C 0.5382(5) 0.5657(5) -0.1834(6) 0.025(2) Uani 1 1 d . . . . .
H4 H 0.568084 0.606167 -0.212070 0.030 Uiso 1 1 calc R . . . .
C2 C 0.5023(5) 0.5071(6) -0.2283(6) 0.026(2) Uani 1 1 d . . . . .
Zn0A Zn 0.5672(5) 0.5527(5) 0.1031(5) 0.059(5) Uani 0.211(8) 1 d . U P A 2
O8A O 0.619(3) 0.502(3) 0.054(4) 0.079(16) Uiso 0.211(8) 1 d . . P A 2
C1AA C 0.5750(5) 0.6331(6) -0.0524(6) 0.025(2) Uani 1 1 d . . . . .

loop_
_atom_site_aniso_label
_atom_site_aniso_U_11
_atom_site_aniso_U_22
_atom_site_aniso_U_33
_atom_site_aniso_U_23
_atom_site_aniso_U_13
_atom_site_aniso_U_12
Zn1 0.0213(6) 0.0201(6) 0.0083(5) -0.0010(4) 0.0015(4) 0.0057(4)
Zn2 0.0242(9) 0.0215(8) 0.0072(6) 0.0004(5) -0.0013(5) 0.0030(6)
O1 0.030(4) 0.024(4) 0.010(3) -0.001(3) -0.002(3) 0.000(3)
O3 0.027(3) 0.024(4) 0.016(3) -0.003(3) -0.004(3) 0.010(3)
O7 0.031(4) 0.024(4) 0.016(3) -0.004(3) -0.004(3) 0.012(3)
O4 0.033(4) 0.036(4) 0.006(3) 0.004(3) 0.004(3) 0.001(3)
O2 0.033(4) 0.024(4) 0.011(3) 0.001(3) -0.005(3) 0.000(3)
O0AA 0.034(4) 0.025(4) 0.011(3) -0.002(3) -0.002(3) -0.002(3)
C6 0.028(5) 0.035(6) 0.010(4) 0.000(4) -0.004(4) 0.013(5)
C7 0.020(5) 0.029(5) 0.012(4) -0.001(4) 0.004(3) 0.006(4)
C5 0.030(6) 0.027(5) 0.015(5) 0.004(4) 0.001(4) 0.010(5)
O8 0.063(8) 0.053(7) 0.050(7) -0.010(6) 0.010(6) 0.022(7)
C0AA 0.024(5) 0.028(5) 0.007(4) 0.005(4) 0.001(3) 0.010(4)
C3 0.031(5) 0.024(5) 0.014(5) -0.004(4) -0.007(4) 0.008(4)
C4 0.026(5) 0.025(5) 0.011(5) 0.005(4) 0.001(4) 0.002(4)
C2 0.029(5) 0.035(6) 0.008(4) -0.002(4) -0.001(3) 0.012(5)
Zn0A 0.049(5) 0.063(6) 0.013(3) 0.013(4) -0.009(3) -0.010(4)
C1AA 0.022(5) 0.036(6) 0.008(4) 0.001(4) 0.002(3) 0.007(4)

loop_
_atom_type_symbol
_atom_type_description
_atom_type_scat_dispersion_real
_atom_type_scat_dispersion_imag
_atom_type_scat_source
C C 0.0033 0.0016 'International Tables Vol C Tables 4.2.6.8 and 6.1.1.4'
H H 0.0000 0.0000 'International Tables Vol C Tables 4.2.6.8 and 6.1.1.4'
O O 0.0106 0.0060 'International Tables Vol C Tables 4.2.6.8 and 6.1.1.4'
Zn Zn 0.2839 1.4301 'International Tables Vol C Tables 4.2.6.8 and 6.1.1.4'

loop_
_geom_angle_atom_site_label_1
_geom_angle_atom_site_label_2
_geom_angle_atom_site_label_3
_geom_angle
_geom_angle_site_symmetry_1
_geom_angle_site_symmetry_3
O1 Zn1 Zn2 41.5(2) . .
O1 Zn1 Zn0A 43.2(3) . .
O3 Zn1 Zn2 129.8(2) 16_544 .
O3 Zn1 O1 110.3(3) 16_544 .
O3 Zn1 O7 112.3(3) 16_544 8
O3 Zn1 O4 119.2(3) 16_544 6_665
O3 Zn1 Zn0A 110.3(4) 16_544 .
O7 Zn1 Zn2 117.9(2) 8 .
O7 Zn1 O1 119.9(3) 8 .
O7 Zn1 Zn0A 137.3(4) 8 .
O4 Zn1 Zn2 41.1(2) 6_665 .
O4 Zn1 O1 81.8(3) 6_665 .
O4 Zn1 O7 110.5(3) 6_665 8
O4 Zn1 Zn0A 42.1(3) 6_665 .
O1 Zn2 Zn1 39.03(19) . .
O4 Zn2 Zn1 38.32(19) 6_665 .
O4 Zn2 O1 76.6(2) 6_665 .
O2 Zn2 Zn1 127.1(2) . .
O2 Zn2 O1 88.6(3) . .
O2 Zn2 O4 157.3(3) . 6_665
O2 Zn2 O0AA 97.6(3) . 6_665
O2 Zn2 O8 99.7(4) . .
O0AA Zn2 Zn1 119.7(2) 6_665 .
O0AA Zn2 O1 142.7(3) 6_665 .
O0AA Zn2 O4 84.7(3) 6_665 6_665
O8 Zn2 Zn1 101.8(4) . .
O8 Zn2 O1 106.5(4) . .
O8 Zn2 O4 100.9(4) . 6_665
O8 Zn2 O0AA 108.5(4) . 6_665
Zn1 O1 Zn2 99.5(3) . .
Zn1 O1 Zn0A 96.9(4) . .
C0AA O1 Zn1 129.5(6) . .
C0AA O1 Zn2 127.9(6) . .
C0AA O1 Zn0A 115.8(7) . .
C1AA O3 Zn1 115.1(6) . 10_554
C7 O7 Zn1 119.9(6) . 15_554
Zn1 O4 Zn2 100.6(3) 6_664 6_664
Zn1 O4 Zn0A 98.8(3) 6_664 6_664
Zn2 O4 Zn0A 29.4(4) 6_664 6_664
C2 O4 Zn1 132.9(7) . 6_664
C2 O4 Zn2 117.1(6) . 6_664
C2 O4 Zn0A 128.0(7) . 6_664
C1AA O2 Zn2 126.8(7) . .
C1AA O2 Zn0A 123.5(7) . .
C7 O0AA Zn2 126.9(7) . 6_664
C7 O0AA Zn0A 126.0(7) . 6_664
C5 C6 C7 118.7(9) . .
C5 C6 C2 119.9(9) . .
C2 C6 C7 121.4(8) . .
O7 C7 O0AA 123.4(9) . .
O7 C7 C6 116.0(8) . .
O0AA C7 C6 120.6(9) . .
C6 C5 C0AA 122.3(9) . .
O1 C0AA C5 121.1(8) . .
O1 C0AA C3 121.4(8) . .
C5 C0AA C3 117.6(8) . .
C0AA C3 C4 120.2(9) . .
C0AA C3 C1AA 123.1(8) . .
C4 C3 C1AA 116.7(9) . .
C2 C4 C3 121.0(10) . .
O4 C2 C6 120.6(9) . .
O4 C2 C4 120.5(9) . .
C4 C2 C6 118.9(9) . .
O1 Zn0A Zn1 39.9(2) . .
O1 Zn0A O2 83.4(4) . .
O1 Zn0A O8A 101.2(17) . .
O4 Zn0A Zn1 39.1(2) 6_665 .
O4 Zn0A O1 75.8(4) 6_665 .
O4 Zn0A O2 140.1(9) 6_665 .
O4 Zn0A O8A 110.5(18) 6_665 .
O2 Zn0A Zn1 121.7(5) . .
O2 Zn0A O8A 106.7(17) . .
O0AA Zn0A Zn1 127.5(4) 6_665 .
O0AA Zn0A O1 154.0(9) 6_665 .
O0AA Zn0A O4 88.4(4) 6_665 6_665
O0AA Zn0A O2 96.6(5) 6_665 .
O0AA Zn0A O8A 103.6(17) 6_665 .
O8A Zn0A Zn1 98.3(17) . .
O3 C1AA C3 115.5(8) . .
O2 C1AA O3 120.8(10) . .
O2 C1AA C3 123.7(10) . .

loop_
_geom_bond_atom_site_label_1
_geom_bond_atom_site_label_2
_geom_bond_distance
_geom_bond_site_symmetry_2
Zn1 Zn2 3.080(2) .
Zn1 O1 1.967(7) .
Zn1 O3 1.931(7) 16_544
Zn1 O7 1.947(7) 8
Zn1 O4 1.943(7) 6_665
Zn1 Zn0A 3.045(8) .
Zn2 O1 2.068(7) .
Zn2 O4 2.060(8) 6_665
Zn2 O2 1.993(7) .
Zn2 O0AA 2.041(8) 6_665
Zn2 O8 2.025(14) .
O1 C0AA 1.349(11) .
O1 Zn0A 2.099(11) .
O3 C1AA 1.280(13) .
O7 C7 1.251(12) .
O4 C2 1.359(12) .
O4 Zn0A 2.065(11) 6_664
O2 Zn0A 2.162(12) .
O2 C1AA 1.252(11) .
O0AA C7 1.270(12) .
O0AA Zn0A 1.896(10) 6_664
C6 C7 1.509(14) .
C6 C5 1.385(13) .
C6 C2 1.393(15) .
C5 C0AA 1.387(14) .
C0AA C3 1.397(14) .
C3 C4 1.408(12) .
C3 C1AA 1.506(14) .
C4 C2 1.375(15) .
Zn0A O8A 2.17(7) .

loop_
_smtbx_masks_void_nr
_smtbx_masks_void_average_x
_smtbx_masks_void_average_y
_smtbx_masks_void_average_z
_smtbx_masks_void_volume
_smtbx_masks_void_count_electrons
1 0.000 0.000 -0.349 947.3 0.0
2 0.333 0.667 -0.479 947.3 0.0
3 0.667 0.333 -0.812 947.3 0.0
